data_2240339
loop_
_publ_author_name
'Cho, Seonghwa'
'Kim, Jineun'
'Lee, Sangjin'
'Kim, Tae Ho'

_publ_section_title
;
 Crystal structure of chlorfluazuron
;
_journal_coeditor_code SJ5431
_journal_issue 1
_journal_name_full 'Acta Crystallographica Section E'
_journal_page_first o55
_journal_paper_doi 10.1107/S2056989014026632
_journal_volume 71
_journal_year 2015
_chemical_formula_iupac 'C20 H9 Cl3 F5 N3 O3'
_chemical_formula_moiety 'C20 H9 Cl3 F5 N3 O3'
_chemical_formula_sum 'C20 H9 Cl3 F5 N3 O3'
_chemical_formula_weight 540.65
_chemical_name_systematic
1-{3,5-Dichloro-4-[3-chloro-5-(trifluoromethyl)pyridin-2-yloxy]phenyl}-3-(2,6-difluorobenzoyl)urea
_space_group_IT_number 2
_symmetry_cell_setting triclinic
_symmetry_space_group_name_Hall '-P 1'
_symmetry_space_group_name_H-M 'P -1'
_atom_sites_solution_hydrogens geom
_atom_sites_solution_primary direct
_atom_sites_solution_secondary difmap
_audit_creation_method SHELXTL
_cell_angle_alpha 79.498(2)
_cell_angle_beta 82.930(2)
_cell_angle_gamma 83.485(2)
_cell_formula_units_Z 2
_cell_length_a 8.5805(3)
_cell_length_b 10.1281(4)
_cell_length_c 12.5883(4)
_cell_measurement_reflns_used 6417
_cell_measurement_temperature 173(2)
_cell_measurement_theta_max 28.14
_cell_measurement_theta_min 2.41
_cell_volume 1062.82(7)
_computing_cell_refinement
;
SAINT (Bruker, 2009)
;
_computing_data_collection
;
APEX2 (Bruker, 2009)
;
_computing_data_reduction
;
SAINT (Bruker, 2009)
;
_computing_molecular_graphics
;
DIAMOND (Brandenburg, 2010)
;
_computing_publication_material
;
SHELXTL (Sheldrick, 2008)
;
_computing_structure_refinement
;
SHELXTL (Sheldrick, 2008)
;
_computing_structure_solution
;
SHELXTL (Sheldrick, 2008)
;
_diffrn_ambient_temperature 173(2)
_diffrn_measured_fraction_theta_full 0.992
_diffrn_measured_fraction_theta_max 0.992
_diffrn_measurement_device_type 'Bruker APEXII CCD'
_diffrn_measurement_method '\f and \w scans'
_diffrn_radiation_monochromator graphite
_diffrn_radiation_source 'fine-focus sealed tube'
_diffrn_radiation_type MoK\a
_diffrn_radiation_wavelength 0.71073
_diffrn_reflns_av_R_equivalents 0.0396
_diffrn_reflns_av_sigmaI/netI 0.0427
_diffrn_reflns_limit_h_max 10
_diffrn_reflns_limit_h_min -11
_diffrn_reflns_limit_k_max 13
_diffrn_reflns_limit_k_min -13
_diffrn_reflns_limit_l_max 16
_diffrn_reflns_limit_l_min -16
_diffrn_reflns_number 19710
_diffrn_reflns_theta_full 28.30
_diffrn_reflns_theta_max 28.30
_diffrn_reflns_theta_min 1.65
_exptl_absorpt_coefficient_mu 0.505
_exptl_absorpt_correction_T_max 0.9752
_exptl_absorpt_correction_T_min 0.8715
_exptl_absorpt_correction_type multi-scan
_exptl_absorpt_process_details
;
(SADABS; Bruker, 2009)
;
_exptl_crystal_colour colourless
_exptl_crystal_density_diffrn 1.689
_exptl_crystal_density_method 'not measured'
_exptl_crystal_description plate
_exptl_crystal_F_000 540
_exptl_crystal_size_max 0.28
_exptl_crystal_size_mid 0.12
_exptl_crystal_size_min 0.05
_refine_diff_density_max 0.582
_refine_diff_density_min -0.538
_refine_ls_extinction_method none
_refine_ls_goodness_of_fit_ref 1.058
_refine_ls_hydrogen_treatment constr
_refine_ls_matrix_type full
_refine_ls_number_parameters 307
_refine_ls_number_reflns 5259
_refine_ls_number_restraints 0
_refine_ls_restrained_S_all 1.058
_refine_ls_R_factor_all 0.0614
_refine_ls_R_factor_gt 0.0462
_refine_ls_shift/su_max 0.001
_refine_ls_shift/su_mean 0.000
_refine_ls_structure_factor_coef Fsqd
_refine_ls_weighting_details 'calc w=1/[\s^2^(Fo^2^)+(0.0631P)^2^+0.4257P] where P=(Fo^2^+2Fc^2^)/3'
_refine_ls_weighting_scheme calc
_refine_ls_wR_factor_gt 0.1171
_refine_ls_wR_factor_ref 0.1271
_reflns_number_gt 4090
_reflns_number_total 5259
_reflns_threshold_expression I>2\s(I)
_cod_data_source_file sj5431sup1.cif
_cod_data_source_block I
_cod_database_code 2240339
_cod_database_fobs_code 2240339

loop_
_symmetry_equiv_pos_as_xyz
'x, y, z'
'-x, -y, -z'

loop_
_atom_site_type_symbol
_atom_site_label
_atom_site_fract_x
_atom_site_fract_y
_atom_site_fract_z
_atom_site_U_iso_or_equiv
_atom_site_adp_type
_atom_site_calc_flag
_atom_site_refinement_flags
_atom_site_occupancy
_atom_site_symmetry_multiplicity
Cl Cl1 0.51049(7) 0.65788(5) 0.51055(4) 0.03275(16) Uani d . 1 1
Cl Cl2 0.82607(7) 1.05194(6) 0.59008(4) 0.03172(15) Uani d . 1 1
Cl Cl3 0.64381(7) 0.71391(8) 0.88086(5) 0.0459(2) Uani d . 1 1
F F1 1.05653(18) 1.14118(18) -0.13423(14) 0.0590(5) Uani d . 1 1
F F2 0.54499(16) 1.35343(16) -0.10772(12) 0.0470(4) Uani d . 1 1
F F3 1.33225(17) 0.60959(17) 0.78423(15) 0.0549(5) Uani d . 1 1
F F4 1.28741(18) 0.43892(17) 0.72279(14) 0.0552(5) Uani d . 1 1
F F5 1.2067(2) 0.4572(2) 0.88756(14) 0.0753(7) Uani d . 1 1
O O1 0.86100(19) 1.20897(17) 0.06450(12) 0.0347(4) Uani d . 1 1
O O2 0.51802(19) 0.94182(16) 0.13689(12) 0.0323(4) Uani d . 1 1
O O3 0.66744(16) 0.79859(14) 0.64590(11) 0.0237(3) Uani d . 1 1
N N1 0.6634(2) 1.09625(17) 0.02702(13) 0.0229(4) Uani d . 1 1
H H1 0.6120 1.0859 -0.0268 0.027 Uiso calc R 1 1
N N2 0.6858(2) 1.04878(17) 0.21206(13) 0.0218(4) Uani d . 1 1
H H2 0.7469 1.1153 0.1963 0.026 Uiso calc R 1 1
N N3 0.9237(2) 0.70890(17) 0.60728(14) 0.0245(4) Uani d . 1 1
C C1 0.9398(3) 1.2235(2) -0.1811(2) 0.0323(5) Uani d . 1 1
C C2 0.9644(3) 1.2813(3) -0.2889(2) 0.0382(6) Uani d . 1 1
H H2A 1.0617 1.2633 -0.3309 0.046 Uiso calc R 1 1
C C3 0.8436(3) 1.3662(3) -0.33402(18) 0.0382(6) Uani d . 1 1
H H3 0.8589 1.4080 -0.4080 0.046 Uiso calc R 1 1
C C4 0.7021(3) 1.3915(2) -0.27473(18) 0.0356(6) Uani d . 1 1
H H4 0.6197 1.4502 -0.3066 0.043 Uiso calc R 1 1
C C5 0.6822(3) 1.3296(2) -0.16762(18) 0.0275(5) Uani d . 1 1
C C6 0.7993(2) 1.2441(2) -0.11733(16) 0.0220(4) Uani d . 1 1
C C7 0.7787(2) 1.1828(2) 0.00044(16) 0.0228(4) Uani d . 1 1
C C8 0.6163(2) 1.0217(2) 0.12916(16) 0.0222(4) Uani d . 1 1
C C9 0.6721(2) 0.98326(19) 0.32049(15) 0.0190(4) Uani d . 1 1
C C10 0.5976(2) 0.86569(19) 0.35643(16) 0.0207(4) Uani d . 1 1
H H10 0.5464 0.8274 0.3081 0.025 Uiso calc R 1 1
C C11 0.5998(2) 0.80569(19) 0.46473(16) 0.0204(4) Uani d . 1 1
C C12 0.6729(2) 0.85890(19) 0.53728(15) 0.0202(4) Uani d . 1 1
C C13 0.7419(2) 0.9786(2) 0.50062(16) 0.0221(4) Uani d . 1 1
C C14 0.7433(2) 1.0399(2) 0.39305(16) 0.0221(4) Uani d . 1 1
H H14 0.7929 1.1208 0.3685 0.026 Uiso calc R 1 1
C C15 0.8040(2) 0.73051(19) 0.67978(16) 0.0192(4) Uani d . 1 1
C C16 0.8070(2) 0.6866(2) 0.79131(16) 0.0237(4) Uani d . 1 1
C C17 0.9430(2) 0.6189(2) 0.82825(17) 0.0258(5) Uani d . 1 1
H H17 0.9492 0.5881 0.9037 0.031 Uiso calc R 1 1
C C18 1.0710(2) 0.5965(2) 0.75305(17) 0.0235(4) Uani d . 1 1
C C19 1.0565(3) 0.6423(2) 0.64440(17) 0.0250(4) Uani d . 1 1
H H19 1.1445 0.6262 0.5932 0.030 Uiso calc R 1 1
C C20 1.2233(3) 0.5247(2) 0.78821(19) 0.0321(5) Uani d . 1 1

loop_
_atom_site_aniso_label
_atom_site_aniso_U_11
_atom_site_aniso_U_22
_atom_site_aniso_U_33
_atom_site_aniso_U_12
_atom_site_aniso_U_13
_atom_site_aniso_U_23
Cl1 0.0441(3) 0.0284(3) 0.0261(3) -0.0152(2) -0.0103(2) 0.0063(2)
Cl2 0.0376(3) 0.0384(3) 0.0237(3) -0.0096(2) -0.0131(2) -0.0067(2)
Cl3 0.0296(3) 0.0784(5) 0.0193(3) 0.0167(3) 0.0006(2) 0.0036(3)
F1 0.0343(8) 0.0660(11) 0.0626(11) 0.0190(8) 0.0036(8) 0.0059(9)
F2 0.0289(7) 0.0586(9) 0.0402(8) 0.0124(7) 0.0018(6) 0.0122(7)
F3 0.0285(8) 0.0604(10) 0.0824(13) -0.0001(7) -0.0263(8) -0.0180(9)
F4 0.0402(9) 0.0576(10) 0.0721(12) 0.0233(8) -0.0194(8) -0.0305(9)
F5 0.0415(9) 0.1138(16) 0.0434(10) 0.0300(10) -0.0047(8) 0.0351(10)
O1 0.0393(9) 0.0434(9) 0.0243(8) -0.0195(8) -0.0120(7) 0.0024(7)
O2 0.0392(9) 0.0394(9) 0.0200(8) -0.0185(7) -0.0128(7) 0.0059(6)
O3 0.0189(7) 0.0334(8) 0.0160(7) 0.0013(6) -0.0054(6) 0.0030(6)
N1 0.0234(9) 0.0305(9) 0.0154(8) -0.0070(7) -0.0089(7) 0.0019(7)
N2 0.0266(9) 0.0222(8) 0.0167(8) -0.0069(7) -0.0071(7) 0.0022(6)
N3 0.0261(9) 0.0269(9) 0.0188(9) 0.0010(7) -0.0039(7) -0.0006(7)
C1 0.0271(12) 0.0321(12) 0.0354(13) -0.0008(9) 0.0004(10) -0.0039(10)
C2 0.0398(14) 0.0443(14) 0.0311(13) -0.0145(11) 0.0123(11) -0.0124(11)
C3 0.0571(16) 0.0417(14) 0.0184(11) -0.0247(12) -0.0026(11) -0.0002(10)
C4 0.0447(14) 0.0369(13) 0.0243(12) -0.0093(11) -0.0131(11) 0.0071(10)
C5 0.0247(11) 0.0326(11) 0.0233(11) -0.0045(9) -0.0030(9) 0.0016(9)
C6 0.0250(11) 0.0219(10) 0.0196(10) -0.0056(8) -0.0039(8) -0.0017(8)
C7 0.0223(10) 0.0246(10) 0.0208(10) -0.0009(8) -0.0049(8) -0.0011(8)
C8 0.0226(10) 0.0248(10) 0.0185(10) -0.0024(8) -0.0058(8) 0.0006(8)
C9 0.0181(9) 0.0221(9) 0.0159(9) 0.0020(7) -0.0060(7) -0.0007(7)
C10 0.0226(10) 0.0225(10) 0.0176(10) -0.0019(8) -0.0085(8) -0.0013(8)
C11 0.0214(10) 0.0177(9) 0.0210(10) -0.0013(7) -0.0043(8) 0.0008(7)
C12 0.0202(10) 0.0246(10) 0.0142(9) 0.0028(8) -0.0068(8) 0.0015(8)
C13 0.0219(10) 0.0266(10) 0.0200(10) -0.0006(8) -0.0090(8) -0.0063(8)
C14 0.0229(10) 0.0236(10) 0.0201(10) -0.0052(8) -0.0056(8) -0.0009(8)
C15 0.0180(9) 0.0213(9) 0.0185(10) -0.0019(7) -0.0065(8) -0.0007(7)
C16 0.0231(10) 0.0298(11) 0.0168(10) 0.0009(8) -0.0020(8) -0.0021(8)
C17 0.0272(11) 0.0321(11) 0.0178(10) -0.0016(9) -0.0079(9) -0.0004(8)
C18 0.0218(10) 0.0251(10) 0.0233(10) -0.0007(8) -0.0067(8) -0.0015(8)
C19 0.0230(10) 0.0295(11) 0.0216(10) -0.0006(8) -0.0018(8) -0.0035(8)
C20 0.0264(11) 0.0389(13) 0.0287(12) 0.0045(10) -0.0069(9) -0.0020(10)

loop_
_atom_type_symbol
_atom_type_description
_atom_type_scat_dispersion_real
_atom_type_scat_dispersion_imag
_atom_type_scat_source
C C 0.0033 0.0016 'International Tables Vol C Tables 4.2.6.8 and 6.1.1.4'
H H 0.0000 0.0000 'International Tables Vol C Tables 4.2.6.8 and 6.1.1.4'
N N 0.0061 0.0033 'International Tables Vol C Tables 4.2.6.8 and 6.1.1.4'
O O 0.0106 0.0060 'International Tables Vol C Tables 4.2.6.8 and 6.1.1.4'
F F 0.0171 0.0103 'International Tables Vol C Tables 4.2.6.8 and 6.1.1.4'
Cl Cl 0.1484 0.1585 'International Tables Vol C Tables 4.2.6.8 and 6.1.1.4'

loop_
_geom_angle_atom_site_label_1
_geom_angle_atom_site_label_2
_geom_angle_atom_site_label_3
_geom_angle
C15 O3 C12 116.53(15)
C7 N1 C8 128.40(17)
C7 N1 H1 115.8
C8 N1 H1 115.8
C8 N2 C9 127.54(17)
C8 N2 H2 116.2
C9 N2 H2 116.2
C15 N3 C19 117.22(17)
F1 C1 C2 119.5(2)
F1 C1 C6 117.4(2)
C2 C1 C6 123.2(2)
C1 C2 C3 118.0(2)
C1 C2 H2A 121.0
C3 C2 H2A 121.0
C4 C3 C2 121.5(2)
C4 C3 H3 119.2
C2 C3 H3 119.2
C3 C4 C5 118.4(2)
C3 C4 H4 120.8
C5 C4 H4 120.8
F2 C5 C4 119.4(2)
F2 C5 C6 117.64(18)
C4 C5 C6 122.9(2)
C1 C6 C5 116.01(19)
C1 C6 C7 121.58(19)
C5 C6 C7 122.35(19)
O1 C7 N1 124.57(19)
O1 C7 C6 121.15(18)
N1 C7 C6 114.27(17)
O2 C8 N2 125.62(18)
O2 C8 N1 119.61(18)
N2 C8 N1 114.76(17)
C10 C9 C14 120.10(18)
C10 C9 N2 123.68(18)
C14 C9 N2 116.18(17)
C11 C10 C9 118.32(18)
C11 C10 H10 120.8
C9 C10 H10 120.8
C12 C11 C10 122.32(18)
C12 C11 Cl1 118.64(15)
C10 C11 Cl1 119.03(15)
C11 C12 C13 118.40(17)
C11 C12 O3 120.52(17)
C13 C12 O3 120.94(17)
C14 C13 C12 120.64(18)
C14 C13 Cl2 119.64(15)
C12 C13 Cl2 119.72(15)
C13 C14 C9 120.16(18)
C13 C14 H14 119.9
C9 C14 H14 119.9
N3 C15 O3 119.22(17)
N3 C15 C16 123.69(18)
O3 C15 C16 117.09(18)
C17 C16 C15 118.60(19)
C17 C16 Cl3 120.33(16)
C15 C16 Cl3 121.07(16)
C16 C17 C18 118.51(19)
C16 C17 H17 120.7
C18 C17 H17 120.7
C19 C18 C17 118.80(19)
C19 C18 C20 120.08(19)
C17 C18 C20 121.11(19)
N3 C19 C18 123.18(19)
N3 C19 H19 118.4
C18 C19 H19 118.4
F5 C20 F3 107.5(2)
F5 C20 F4 108.0(2)
F3 C20 F4 104.67(19)
F5 C20 C18 112.37(19)
F3 C20 C18 111.92(19)
F4 C20 C18 112.02(19)

loop_
_geom_bond_atom_site_label_1
_geom_bond_atom_site_label_2
_geom_bond_distance
Cl1 C11 1.7315(19)
Cl2 C13 1.723(2)
Cl3 C16 1.716(2)
F1 C1 1.350(3)
F2 C5 1.340(3)
F3 C20 1.331(3)
F4 C20 1.333(3)
F5 C20 1.311(3)
O1 C7 1.217(2)
O2 C8 1.217(2)
O3 C15 1.365(2)
O3 C12 1.390(2)
N1 C7 1.366(3)
N1 C8 1.405(2)
N1 H1 0.8800
N2 C8 1.347(3)
N2 C9 1.402(2)
N2 H2 0.8800
N3 C15 1.314(3)
N3 C19 1.347(3)
C1 C2 1.377(3)
C1 C6 1.381(3)
C2 C3 1.379(4)
C2 H2A 0.9500
C3 C4 1.368(4)
C3 H3 0.9500
C4 C5 1.378(3)
C4 H4 0.9500
C5 C6 1.385(3)
C6 C7 1.497(3)
C9 C10 1.392(3)
C9 C14 1.394(3)
C10 C11 1.389(3)
C10 H10 0.9500
C11 C12 1.384(3)
C12 C13 1.387(3)
C13 C14 1.382(3)
C14 H14 0.9500
C15 C16 1.396(3)
C16 C17 1.373(3)
C17 C18 1.386(3)
C17 H17 0.9500
C18 C19 1.378(3)
C18 C20 1.497(3)
C19 H19 0.9500

loop_
_geom_hbond_atom_site_label_D
_geom_hbond_atom_site_label_H
_geom_hbond_atom_site_label_A
_geom_hbond_site_symmetry_A
_geom_hbond_distance_DH
_geom_hbond_distance_HA
_geom_hbond_distance_DA
_geom_hbond_angle_DHA
N1 H1 O2 2_675 0.88 1.96 2.837(2) 174.9

loop_
_geom_torsion_atom_site_label_1
_geom_torsion_atom_site_label_2
_geom_torsion_atom_site_label_3
_geom_torsion_atom_site_label_4
_geom_torsion
F1 C1 C2 C3 -179.2(2)
C6 C1 C2 C3 1.5(4)
C1 C2 C3 C4 -0.9(4)
C2 C3 C4 C5 -0.1(4)
C3 C4 C5 F2 179.6(2)
C3 C4 C5 C6 0.6(4)
F1 C1 C6 C5 179.7(2)
C2 C1 C6 C5 -1.0(3)
F1 C1 C6 C7 2.6(3)
C2 C1 C6 C7 -178.1(2)
F2 C5 C6 C1 -179.1(2)
C4 C5 C6 C1 -0.1(3)
F2 C5 C6 C7 -2.0(3)
C4 C5 C6 C7 177.0(2)
C8 N1 C7 O1 0.0(4)
C8 N1 C7 C6 179.18(19)
C1 C6 C7 O1 60.5(3)
C5 C6 C7 O1 -116.5(2)
C1 C6 C7 N1 -118.8(2)
C5 C6 C7 N1 64.3(3)
C9 N2 C8 O2 6.7(4)
C9 N2 C8 N1 -174.42(18)
C7 N1 C8 O2 -175.0(2)
C7 N1 C8 N2 6.1(3)
C8 N2 C9 C10 8.7(3)
C8 N2 C9 C14 -173.53(19)
C14 C9 C10 C11 -1.6(3)
N2 C9 C10 C11 176.18(18)
C9 C10 C11 C12 0.1(3)
C9 C10 C11 Cl1 -178.97(15)
C10 C11 C12 C13 2.0(3)
Cl1 C11 C12 C13 -178.89(16)
C10 C11 C12 O3 177.58(18)
Cl1 C11 C12 O3 -3.3(3)
C15 O3 C12 C11 107.5(2)
C15 O3 C12 C13 -77.0(2)
C11 C12 C13 C14 -2.7(3)
O3 C12 C13 C14 -178.30(18)
C11 C12 C13 Cl2 177.03(16)
O3 C12 C13 Cl2 1.5(3)
C12 C13 C14 C9 1.4(3)
Cl2 C13 C14 C9 -178.39(15)
C10 C9 C14 C13 0.8(3)
N2 C9 C14 C13 -177.08(18)
C19 N3 C15 O3 179.44(17)
C19 N3 C15 C16 -1.0(3)
C12 O3 C15 N3 -9.7(3)
C12 O3 C15 C16 170.78(18)
N3 C15 C16 C17 1.1(3)
O3 C15 C16 C17 -179.40(18)
N3 C15 C16 Cl3 -177.88(16)
O3 C15 C16 Cl3 1.6(3)
C15 C16 C17 C18 -0.4(3)
Cl3 C16 C17 C18 178.62(16)
C16 C17 C18 C19 -0.3(3)
C16 C17 C18 C20 179.3(2)
C15 N3 C19 C18 0.3(3)
C17 C18 C19 N3 0.3(3)
C20 C18 C19 N3 -179.2(2)
C19 C18 C20 F5 -163.0(2)
C17 C18 C20 F5 17.4(3)
C19 C18 C20 F3 76.0(3)
C17 C18 C20 F3 -103.6(2)
C19 C18 C20 F4 -41.2(3)
C17 C18 C20 F4 139.2(2)
